data_7246579
loop_
_publ_author_name
'Zorina-Tikhonova, Ekaterina N.'
'Chistyakov, Aleksandr S.'
'Novikova, Veronika A.'
'Knyazev, Daniil A.'
'Gogoleva, Natalia V.'
'Blinou, Daniil O.'
'Efimov, Nikolay N.'
'Dorovatovskii, Pavel V.'
'Kiskin, Mikhail A.'
'Eremenko, Igor L.'
'Vologzhanina, Anna V.'

_publ_section_title
;
 Design and synthesis of copper(ii) malonates with N,N&#x2032;-containing
 linkers
;
_journal_issue 19
_journal_name_full CrystEngComm
_journal_page_first 2859
_journal_page_last 2870
_journal_paper_doi 10.1039/D3CE00081H
_journal_volume 25
_journal_year 2023
_chemical_formula_moiety '0.5(C36 H30 Cu2 N4 O8), 2(H0.25 O0.13)'
_chemical_formula_sum 'C18 H15.5 Cu N2 O4.25'
_chemical_formula_weight 391.36
_space_group_crystal_system orthorhombic
_space_group_IT_number 62
_space_group_name_Hall '-P 2ac 2n'
_space_group_name_H-M_alt 'P n m a'
_atom_sites_solution_hydrogens mixed
_atom_sites_solution_primary dual
_audit_creation_date 2023-02-27
_audit_creation_method
;
Olex2 1.5
(compiled 2022.04.07 svn.rca3783a0 for OlexSys, GUI svn.r6498)
;
_audit_update_record
;
2023-03-28 deposited with the CCDC.	2023-04-06 downloaded from the CCDC.
;
_cell_angle_alpha 90
_cell_angle_beta 90
_cell_angle_gamma 90
_cell_formula_units_Z 4
_cell_length_a 9.1259(7)
_cell_length_b 13.4355(10)
_cell_length_c 14.5446(11)
_cell_measurement_reflns_used 3577
_cell_measurement_temperature 120
_cell_measurement_theta_max 25.29
_cell_measurement_theta_min 2.63
_cell_volume 1783.3(2)
_computing_molecular_graphics 'Olex2 1.5 (Dolomanov et al., 2009)'
_computing_publication_material 'Olex2 1.5 (Dolomanov et al., 2009)'
_computing_structure_refinement 'XL (Sheldrick, 2008)'
_computing_structure_solution 'ShelXT (Sheldrick, 2015)'
_diffrn_ambient_temperature 120
_diffrn_detector_area_resol_mean 8
_diffrn_measured_fraction_theta_full 0.990
_diffrn_measured_fraction_theta_max 0.991
_diffrn_measurement_device_type apex
_diffrn_measurement_method '\w and \f scans'
_diffrn_radiation_monochromator graphite
_diffrn_radiation_type MoK\a
_diffrn_radiation_wavelength 0.71073
_diffrn_reflns_av_R_equivalents 0.0470
_diffrn_reflns_av_unetI/netI 0.0290
_diffrn_reflns_Laue_measured_fraction_full 0.990
_diffrn_reflns_Laue_measured_fraction_max 0.991
_diffrn_reflns_limit_h_max 13
_diffrn_reflns_limit_h_min -13
_diffrn_reflns_limit_k_max 19
_diffrn_reflns_limit_k_min -19
_diffrn_reflns_limit_l_max 20
_diffrn_reflns_limit_l_min -20
_diffrn_reflns_number 18649
_diffrn_reflns_point_group_measured_fraction_full 0.990
_diffrn_reflns_point_group_measured_fraction_max 0.991
_diffrn_reflns_theta_full 25.242
_diffrn_reflns_theta_max 30.647
_diffrn_reflns_theta_min 2.064
_diffrn_source 'sealed tube'
_diffrn_standards_number 0
_exptl_absorpt_coefficient_mu 1.250
_exptl_absorpt_correction_T_max 0.983
_exptl_absorpt_correction_T_min 0.849
_exptl_absorpt_correction_type multi-scan
_exptl_absorpt_process_details SADABS
_exptl_crystal_colour blue
_exptl_crystal_colour_primary blue
_exptl_crystal_density_diffrn 1.458
_exptl_crystal_description prism
_exptl_crystal_F_000 802
_exptl_crystal_size_max 0.38
_exptl_crystal_size_mid 0.26
_exptl_crystal_size_min 0.19
_refine_diff_density_max 1.103
_refine_diff_density_min -1.082
_refine_diff_density_rms 0.109
_refine_ls_extinction_method none
_refine_ls_goodness_of_fit_ref 1.028
_refine_ls_hydrogen_treatment mixed
_refine_ls_matrix_type full
_refine_ls_number_parameters 145
_refine_ls_number_reflns 2845
_refine_ls_number_restraints 14
_refine_ls_restrained_S_all 1.059
_refine_ls_R_factor_all 0.0825
_refine_ls_R_factor_gt 0.0626
_refine_ls_shift/su_max 0.007
_refine_ls_shift/su_mean 0.003
_refine_ls_structure_factor_coef Fsqd
_refine_ls_weighting_details 'w=1/[\s^2^(Fo^2^)+(0.0200P)^2^+8.0000P] where P=(Fo^2^+2Fc^2^)/3'
_refine_ls_weighting_scheme calc
_refine_ls_wR_factor_gt 0.1297
_refine_ls_wR_factor_ref 0.1397
_reflns_Friedel_coverage 0.000
_reflns_number_gt 2168
_reflns_number_total 2845
_reflns_threshold_expression 'I > 2\s(I)'
_cod_data_source_file d3ce00081h2.cif
_cod_data_source_block 8
_cod_depositor_comments 'Adding full bibliography for 7246576--7246583.cif.'
_cod_original_formula_sum 'C18 H15.50 Cu N2 O4.25'
_cod_database_code 7246579
_shelxl_version_number 2014-3
_shelx_space_group_comment
;
The symmetry employed for this shelxl refinement is uniquely defined
by the following loop, which should always be used as a source of
symmetry information in preference to the above space-group names.
They are only intended as comments.
;
_shelx_estimated_absorpt_t_max 0.797
_shelx_estimated_absorpt_t_min 0.648
_olex2_refinement_description
;
1. Restrained distances
 C11-H11 = C12-H12
 0.93 with sigma of 0.02
 C11-H12
 2 with sigma of 0.02
 C2-C0AA = C5-C2
 1.5 with sigma of 0.02
 C5-C1AA
 1.3 with sigma of 0.02
 C7-C3AA = C3AA-C2AA
 1.5 with sigma of 0.02
 C7-C4
 1.3 with sigma of 0.02
 C4-C3AA
 2.3 with sigma of 0.02
 C7-C2AA
 2.5 with sigma of 0.02
 C5-C0AA
 2.5 with sigma of 0.02
 C2-C1AA
 2.3 with sigma of 0.02
2. Restrained planarity
 H11, C11, C12, H12
 with sigma of 0.1
3. Uiso/Uaniso restraints and constraints
Uiso(O4A) = Uiso(O4B)
Uiso(C2AA) = Uiso(C0AA)
Uiso(C2) = Uiso(C3AA)
4. Others
 Fixed Sof: C10B(0.5) H10B(0.5) C8A(0.5) O4A(0.16665) C9B(0.5) C11(0.5)
 O4B(0.3333) C12(0.5) C9A(0.5) H9A(0.5) C8B(0.5) C7B(0.5) H7B(0.5) C7A(0.5)
 H7A(0.5) C6B(0.5) H6B(0.5) C2(0.1667) H2A(0.1667) H2B(0.1667) O1W(0.125)
 H1W(0.25) C1AA(0.1667) H1AA(0.1667) H1AB(0.1667) C7(0.3333) H7(0.3333)
 C5(0.1667) H5(0.1667) C2AA(0.3333) H2AA(0.3333) C0AA(0.1667) H0AA(0.1667)
 C4(0.3333) H4A(0.3333) H4B(0.3333) C3AA(0.3333) H3AA(0.3333) H3AB(0.3333)
 C5AA(0.5) H5AA(0.5) C4AA(0.5) H4AA(0.5)
 Fixed Uiso: C2(0.07) C1AA(0.07) C7(0.07) C5(0.07) C4(0.07) C3AA(0.07)
5.a Riding coordinates:
 O1W(H1W)
5.b Ternary CH refined with riding coordinates:
 C2AA(H2AA), C0AA(H0AA)
5.c Secondary CH2 refined with riding coordinates:
 C2(H2A,H2B), C3AA(H3AA,H3AB)
5.d Aromatic/amide H refined with riding coordinates:
 C10B(H10B), C9A(H9A), C7B(H7B), C7A(H7A), C6B(H6B), C7(H7), C5(H5),
 C5AA(H5AA), C4AA(H4AA)
5.e X=CH2 refined with riding coordinates:
 C1AA(H1AA,H1AB), C4(H4A,H4B)
;
_olex2_submission_special_instructions 'No special instructions were received'

loop_
_space_group_symop_operation_xyz
'x, y, z'
'-x+1/2, -y, z+1/2'
'-x, y+1/2, -z'
'x+1/2, -y+1/2, -z+1/2'
'-x, -y, -z'
'x-1/2, y, -z-1/2'
'x, -y-1/2, z'
'-x-1/2, y-1/2, z-1/2'

loop_
_atom_site_label
_atom_site_type_symbol
_atom_site_fract_x
_atom_site_fract_y
_atom_site_fract_z
_atom_site_U_iso_or_equiv
_atom_site_adp_type
_atom_site_occupancy
_atom_site_site_symmetry_order
_atom_site_calc_flag
_atom_site_refinement_flags_posn
_atom_site_refinement_flags_adp
_atom_site_refinement_flags_occupancy
_atom_site_disorder_assembly
_atom_site_disorder_group
Cu1 Cu 0.88452(6) 0.2500 0.30159(4) 0.02861(16) Uani 1 2 d S T P A .
O2 O 0.4229(3) 0.2500 0.3320(2) 0.0334(7) Uani 1 2 d S T P . .
O1 O 0.6514(3) 0.2500 0.2836(2) 0.0346(8) Uani 1 2 d S T P A .
O3 O 0.8650(4) 0.2500 0.4345(2) 0.0426(9) Uani 1 2 d S T P A .
N1 N 0.9039(3) 0.0998(2) 0.3026(2) 0.0408(7) Uani 1 1 d . . . . .
C3 C 0.7489(6) 0.2500 0.4825(3) 0.0356(11) Uani 1 2 d S T P . .
C1 C 0.5591(5) 0.2500 0.3471(3) 0.0389(12) Uani 1 2 d S T P . .
C10B C 0.9716(13) 0.0412(9) 0.3555(8) 0.053(3) Uiso 0.5 1 d . . . A 1
H10B H 1.0315 0.0708 0.4014 0.063 Uiso 0.5 1 calc R . . A 1
C8A C 0.9314(10) -0.1061(7) 0.3218(7) 0.0435(18) Uiso 0.5 1 d . . . A 2
O4A O 0.7514(15) 0.2500 0.5691(10) 0.0452(17) Uiso 0.3333 2 d S T P D .
C9B C 0.9673(12) -0.0638(9) 0.3535(8) 0.052(2) Uiso 0.5 1 d . . . A 1
C11 C 0.9457(9) -0.2139(6) 0.3301(6) 0.0426(17) Uani 0.5 1 d D . . . .
O4B O 0.7529(10) 0.2032(6) 0.5569(6) 0.0452(17) Uiso 0.3333 1 d . . . D .
C12 C 0.8847(10) -0.2793(6) 0.2729(5) 0.0458(19) Uani 0.5 1 d D . . A .
C9A C 1.0035(10) -0.0452(7) 0.3837(7) 0.047(2) Uiso 0.5 1 d . . . A 2
H9A H 1.0645 -0.0730 0.4300 0.056 Uiso 0.5 1 calc R . . A 2
C8B C 0.8946(10) -0.1117(7) 0.2834(6) 0.0414(17) Uiso 0.5 1 d . . . A 1
C7B C 0.8260(12) -0.0515(8) 0.2183(8) 0.057(3) Uiso 0.5 1 d . . . A 1
H7B H 0.7694 -0.0797 0.1701 0.068 Uiso 0.5 1 calc R . . A 1
C7A C 0.8549(13) -0.0610(9) 0.2511(9) 0.062(3) Uiso 0.5 1 d . . . A 2
H7A H 0.8179 -0.1001 0.2019 0.074 Uiso 0.5 1 calc R . . A 2
C6B C 0.8423(12) 0.0483(9) 0.2259(8) 0.046(3) Uiso 0.5 1 d . . . A 1
H6B H 0.8098 0.0877 0.1756 0.055 Uiso 0.5 1 calc R . . A 1
C2 C 0.476(3) 0.211(2) 0.5170(17) 0.070 Uiso 0.1667 1 d D . . B -1
H2A H 0.5288 0.1777 0.5679 0.084 Uiso 0.1667 1 calc R . . B -1
H2B H 0.4417 0.2757 0.5422 0.084 Uiso 0.1667 1 calc R . . B -1
O1W O 0.1843(17) 0.2219(11) 0.4629(10) 0.024(3) Uiso 0.125 1 d . . . C -2
H1W H 0.2293 0.1675 0.4727 0.036 Uiso 0.25 1 d R . . C -2
C1AA C 0.340(4) 0.0651(19) 0.535(2) 0.070 Uiso 0.1667 1 d D . . B -1
H1AA H 0.4188 0.0393 0.5704 0.084 Uiso 0.1667 1 calc R . . B -1
H1AB H 0.2546 0.0258 0.5253 0.084 Uiso 0.1667 1 calc R . . B -1
C7 C 0.5982(18) 0.0348(9) 0.4556(11) 0.070 Uiso 0.3333 1 d D . . D -2
H7 H 0.6510 0.0398 0.3995 0.084 Uiso 0.3333 1 calc R . . D -2
H11 H 1.000(5) -0.2500 0.374(3) 0.050(18) Uiso 1 2 d DS T P . .
H12 H 0.830(5) -0.2500 0.222(3) 0.06(2) Uiso 1 2 d DS T P . .
C5 C 0.348(2) 0.154(2) 0.501(2) 0.070 Uiso 0.1667 1 d D . . B -1
H5 H 0.2690 0.1801 0.4659 0.084 Uiso 0.1667 1 calc R . . B -1
C2AA C 0.6072(13) 0.2070(8) 0.4434(8) 0.036(2) Uiso 0.3333 1 d D . . D -2
H2AA H 0.5495 0.2600 0.4752 0.043 Uiso 0.3333 1 calc R . . D -2
C0AA C 0.5883(19) 0.2367(18) 0.4500(13) 0.036(2) Uiso 0.1667 1 d D . . B -1
H0AA H 0.5694 0.3092 0.4604 0.043 Uiso 0.1667 1 calc R . . B -1
C4 C 0.5942(18) -0.0403(10) 0.4944(12) 0.070 Uiso 0.3333 1 d D . . D -2
H4A H 0.5416 -0.0456 0.5506 0.084 Uiso 0.3333 1 calc R . . D -2
H4B H 0.6436 -0.0967 0.4702 0.084 Uiso 0.3333 1 calc R . . D -2
C3AA C 0.5189(17) 0.1266(10) 0.4940(12) 0.070 Uiso 0.3333 1 d D . . D -2
H3AA H 0.4140 0.1276 0.4769 0.084 Uiso 0.3333 1 calc R . . D -2
H3AB H 0.5290 0.1319 0.5616 0.084 Uiso 0.3333 1 calc R . . D -2
C5AA C 0.9851(12) 0.0577(9) 0.3772(8) 0.048(3) Uiso 0.5 1 d . . . A 2
H5AA H 1.0268 0.1000 0.4225 0.057 Uiso 0.5 1 calc R . . A 2
C4AA C 0.8307(15) 0.0457(11) 0.2517(10) 0.062(4) Uiso 0.5 1 d . . . A 2
H4AA H 0.7583 0.0740 0.2127 0.074 Uiso 0.5 1 calc R . . A 2

loop_
_atom_site_aniso_label
_atom_site_aniso_U_11
_atom_site_aniso_U_22
_atom_site_aniso_U_33
_atom_site_aniso_U_23
_atom_site_aniso_U_13
_atom_site_aniso_U_12
Cu1 0.0206(2) 0.0356(3) 0.0296(3) 0.000 -0.0010(2) 0.000
O2 0.0221(14) 0.045(2) 0.0331(17) 0.000 0.0019(13) 0.000
O1 0.0209(14) 0.056(2) 0.0269(16) 0.000 -0.0020(12) 0.000
O3 0.0316(18) 0.066(3) 0.0300(17) 0.000 -0.0065(15) 0.000
N1 0.0342(15) 0.0360(15) 0.0521(18) 0.0071(15) 0.0035(14) -0.0019(12)
C3 0.034(2) 0.045(3) 0.028(2) 0.000 -0.0060(19) 0.000
C1 0.025(2) 0.065(4) 0.027(2) 0.000 -0.0028(18) 0.000
C11 0.047(4) 0.038(4) 0.043(4) 0.007(3) -0.006(4) 0.004(3)
C12 0.059(5) 0.040(4) 0.038(4) 0.003(3) -0.004(4) -0.001(3)

loop_
_atom_type_symbol
_atom_type_description
_atom_type_scat_dispersion_real
_atom_type_scat_dispersion_imag
_atom_type_scat_source
C C 0.0033 0.0016 'International Tables Vol C Tables 4.2.6.8 and 6.1.1.4'
H H 0.0000 0.0000 'International Tables Vol C Tables 4.2.6.8 and 6.1.1.4'
Cu Cu 0.3201 1.2651 'International Tables Vol C Tables 4.2.6.8 and 6.1.1.4'
N N 0.0061 0.0033 'International Tables Vol C Tables 4.2.6.8 and 6.1.1.4'
O O 0.0106 0.0060 'International Tables Vol C Tables 4.2.6.8 and 6.1.1.4'

loop_
_geom_angle_atom_site_label_1
_geom_angle_atom_site_label_2
_geom_angle_atom_site_label_3
_geom_angle
_geom_angle_site_symmetry_1
_geom_angle_site_symmetry_3
_geom_angle_publ_flag
O2 Cu1 O1 93.22(13) 6_656 . ?
O2 Cu1 N1 89.51(10) 6_656 7_565 ?
O2 Cu1 N1 89.51(10) 6_656 . ?
O3 Cu1 O2 175.06(15) . 6_656 ?
O3 Cu1 O1 91.72(14) . . ?
O3 Cu1 N1 90.06(10) . 7_565 ?
O3 Cu1 N1 90.06(10) . . ?
N1 Cu1 O1 95.01(9) 7_565 . ?
N1 Cu1 O1 95.01(9) . . ?
N1 Cu1 N1 169.97(18) 7_565 . ?
C1 O2 Cu1 110.2(3) . 6_556 ?
C1 O1 Cu1 125.4(3) . . ?
C3 O3 Cu1 128.7(3) . . ?
C10B N1 Cu1 131.9(6) . . ?
C10B N1 C6B 111.6(8) . . ?
C6B N1 Cu1 116.3(5) . . ?
C5AA N1 Cu1 116.3(5) . . ?
C4AA N1 Cu1 122.4(7) . . ?
C4AA N1 C5AA 120.2(9) . . ?
O3 C3 C2AA 120.1(6) . . ?
O3 C3 C0AA 128.4(8) . . ?
O4A C3 O3 122.4(8) . . ?
O4A C3 C2AA 112.8(8) . . ?
O4A C3 C0AA 108.8(10) . . ?
O4B C3 O3 116.8(6) 7_565 . ?
O4B C3 O3 116.8(6) . . ?
O4B C3 O4A 30.1(4) 7_565 . ?
O4B C3 O4A 30.1(4) . . ?
O4B C3 O4B 60.3(8) 7_565 . ?
O4B C3 C2AA 122.5(7) 7_565 . ?
O4B C3 C2AA 99.0(6) . . ?
O4B C3 C0AA 103.5(9) . . ?
O4B C3 C0AA 110.4(9) 7_565 . ?
O2 C1 C2AA 115.4(5) . . ?
O2 C1 C0AA 109.9(7) . . ?
O1 C1 O2 122.4(5) . . ?
O1 C1 C2AA 117.9(5) . . ?
O1 C1 C0AA 127.2(7) . . ?
N1 C10B H10B 116.7 . . ?
N1 C10B C9B 126.6(11) . . ?
C9B C10B H10B 116.7 . . ?
C11 C8A C12 35.1(4) . 7 ?
C9A C8A C11 119.4(9) . . ?
C9A C8A C12 154.3(8) . 7 ?
C7A C8A C11 122.8(11) . . ?
C7A C8A C12 87.7(9) . 7 ?
C7A C8A C9A 117.7(10) . . ?
O4B O4A C3 74.3(17) . . ?
O4B O4A C3 74.3(17) 7_565 . ?
O4B O4A O4B 148(3) 7_565 . ?
C8B C9B C10B 119.7(10) . . ?
C8A C11 H11 127.9(11) . . ?
C11 C11 C8A 173.0(6) 7 . ?
C11 C11 C12 84.8(6) 7 7 ?
C11 C11 C12 48.7(4) 7 . ?
C11 C11 C8B 149.0(5) 7 . ?
C11 C11 H11 59.0(9) 7 . ?
C12 C11 C8A 88.4(8) 7 . ?
C12 C11 C8A 124.4(8) . . ?
C12 C11 C12 36.1(7) 7 . ?
C12 C11 C8B 100.3(6) . . ?
C12 C11 C8B 64.2(7) 7 . ?
C12 C11 H11 143.6(14) 7 . ?
C12 C11 H11 107.6(12) . . ?
C8B C11 H11 151.9(11) . . ?
C3 O4B O4B 59.9(4) . 7_565 ?
O4A O4B C3 75.6(17) . . ?
O4A O4B O4B 15.8(17) . 7_565 ?
C8A C12 H12 142.1(8) 7 . ?
C11 C12 C8A 103.0(6) . 7 ?
C11 C12 C8A 56.6(6) 7 7 ?
C11 C12 C11 46.4(8) 7 . ?
C11 C12 C8B 124.4(8) . 7 ?
C11 C12 C8B 77.9(8) 7 7 ?
C11 C12 H12 114.9(8) . . ?
C11 C12 H12 161.3(11) 7 . ?
C12 C12 C8A 151.7(4) 7 7 ?
C12 C12 C11 48.7(4) 7 . ?
C12 C12 C11 95.2(6) 7 7 ?
C12 C12 C8B 173.1(5) 7 7 ?
C12 C12 H12 66.2(6) 7 . ?
C8B C12 H12 120.7(8) 7 . ?
C8A C9A H9A 120.5 . . ?
C8A C9A C5AA 119.0(10) . . ?
C5AA C9A H9A 120.5 . . ?
C9B C8B C11 86.9(8) . . ?
C9B C8B C12 124.7(10) . 7 ?
C9B C8B C7B 116.6(9) . . ?
C12 C8B C11 37.8(4) 7 . ?
C7B C8B C11 156.5(9) . . ?
C7B C8B C12 118.6(9) . 7 ?
C8B C7B H7B 120.9 . . ?
C6B C7B C8B 118.1(11) . . ?
C6B C7B H7B 121.0 . . ?
C8A C7A H7A 119.8 . . ?
C8A C7A C4AA 120.4(12) . . ?
C4AA C7A H7A 119.8 . . ?
N1 C6B H6B 117.1 . . ?
C7B C6B N1 125.9(11) . . ?
C7B C6B H6B 117.1 . . ?
H2A C2 H2B 106.1 . . ?
C5 C2 H2A 105.6 . . ?
C5 C2 H2B 105.7 . . ?
C5 C2 C0AA 127(2) . . ?
C0AA C2 H2A 105.6 . . ?
C0AA C2 H2B 105.7 . . ?
H1AA C1AA H1AB 120.0 . . ?
C5 C1AA H1AA 120.2 . . ?
C5 C1AA H1AB 119.8 . . ?
C4 C7 H7 119.2 . . ?
C4 C7 C3AA 120.5(15) . . ?
C3AA C7 H7 120.2 . . ?
C2 C5 H5 120.4 . . ?
C1AA C5 C2 119(2) . . ?
C1AA C5 H5 120.7 . . ?
C3 C2AA C1 115.3(7) . . ?
C3 C2AA H2AA 90.2 . . ?
C1 C2AA H2AA 90.2 . . ?
C3AA C2AA C3 122.1(11) . . ?
C3AA C2AA C1 122.5(11) . . ?
C3AA C2AA H2AA 90.1 . . ?
C3 C0AA H0AA 90.3 . . ?
C1 C0AA C3 116.7(10) . . ?
C1 C0AA H0AA 90.3 . . ?
C2 C0AA C3 119.1(17) . . ?
C2 C0AA C1 124.2(16) . . ?
C2 C0AA H0AA 90.2 . . ?
C7 C4 H4A 119.0 . . ?
C7 C4 H4B 121.0 . . ?
H4A C4 H4B 120.0 . . ?
C7 C3AA H3AA 111.6 . . ?
C7 C3AA H3AB 112.5 . . ?
C2AA C3AA C7 98.2(10) . . ?
C2AA C3AA H3AA 112.1 . . ?
C2AA C3AA H3AB 112.2 . . ?
H3AA C3AA H3AB 109.8 . . ?
N1 C5AA H5AA 119.9 . . ?
C9A C5AA N1 120.3(10) . . ?
C9A C5AA H5AA 119.8 . . ?
N1 C4AA C7A 120.2(13) . . ?
N1 C4AA H4AA 119.9 . . ?
C7A C4AA H4AA 119.9 . . ?

loop_
_geom_bond_atom_site_label_1
_geom_bond_atom_site_label_2
_geom_bond_distance
_geom_bond_site_symmetry_2
_geom_bond_publ_flag
Cu1 O2 1.974(4) 6_656 ?
Cu1 O1 2.144(3) . ?
Cu1 O3 1.942(4) . ?
Cu1 N1 2.026(3) . ?
Cu1 N1 2.026(3) 7_565 ?
O2 Cu1 1.974(4) 6_556 ?
O2 C1 1.262(6) . ?
O1 C1 1.249(6) . ?
O3 C3 1.268(6) . ?
N1 C10B 1.263(12) . ?
N1 C6B 1.428(12) . ?
N1 C5AA 1.431(12) . ?
N1 C4AA 1.234(14) . ?
C3 O4A 1.260(15) . ?
C3 O4B 1.252(10) . ?
C3 O4B 1.252(10) 7_565 ?
C3 C2AA 1.527(13) . ?
C3 C0AA 1.551(19) . ?
C1 C2AA 1.578(13) . ?
C1 C0AA 1.53(2) . ?
C10B H10B 0.9500 . ?
C10B C9B 1.412(17) . ?
C8A C11 1.460(12) . ?
C8A C12 1.749(13) 7 ?
C8A C9A 1.383(13) . ?
C8A C7A 1.382(16) . ?
O4A O4B 0.653(9) . ?
O4A O4B 0.653(9) 7_565 ?
C9B C8B 1.377(14) . ?
C11 C11 0.969(16) 7 ?
C11 C12 1.005(10) 7 ?
C11 C12 1.332(10) . ?
C11 C8B 1.602(12) . ?
C11 H11 0.941(19) . ?
O4B O4B 1.257(17) 7_565 ?
C12 C8A 1.749(13) 7 ?
C12 C11 1.005(10) 7 ?
C12 C12 0.787(15) 7 ?
C12 C8B 1.475(11) 7 ?
C12 H12 0.974(14) . ?
C9A H9A 0.9500 . ?
C9A C5AA 1.396(15) . ?
C8B C12 1.475(11) 7 ?
C8B C7B 1.393(14) . ?
C7B H7B 0.9500 . ?
C7B C6B 1.354(16) . ?
C7A H7A 0.9500 . ?
C7A C4AA 1.450(18) . ?
C6B H6B 0.9500 . ?
C2 H2A 0.9900 . ?
C2 H2B 0.9900 . ?
C2 C5 1.427(17) . ?
C2 C0AA 1.452(17) . ?
O1W H1W 0.8500 . ?
C1AA H1AA 0.9500 . ?
C1AA H1AB 0.9500 . ?
C1AA C5 1.293(18) . ?
C7 H7 0.9500 . ?
C7 C4 1.157(14) . ?
C7 C3AA 1.534(15) . ?
C5 H5 0.9500 . ?
C2AA H2AA 1.0000 . ?
C2AA C3AA 1.536(14) . ?
C0AA H0AA 1.0000 . ?
C4 H4A 0.9500 . ?
C4 H4B 0.9500 . ?
C3AA H3AA 0.9900 . ?
C3AA H3AB 0.9900 . ?
C5AA H5AA 0.9500 . ?
C4AA H4AA 0.9500 . ?
